data_1502128
loop_
_publ_author_name
'Dutta, Saikat'
'Bu\<car, Dejan-Kre\<simir'
'MacGillivray, Leonard R.'

_publ_section_title
;
 Resorcinol-templated synthesis of a cofacial terpyridine in crystalline
 \p-stacked columns.
;
_journal_issue 9
_journal_name_full 'Organic letters'
_journal_page_first 2260
_journal_page_last 2262
_journal_paper_doi 10.1021/ol200532t
_journal_volume 13
_journal_year 2011
_chemical_formula_moiety 'C23 H17 N3, C6 H6 O2, 0.5(H2 O)'
_chemical_formula_sum 'C29 H24 N3 O2.5'
_chemical_formula_weight 454.51
_space_group_IT_number 14
_symmetry_cell_setting monoclinic
_symmetry_space_group_name_Hall '-P 2ybc'
_symmetry_space_group_name_H-M 'P 1 21/c 1'
_atom_sites_solution_hydrogens geom
_atom_sites_solution_primary direct
_atom_sites_solution_secondary difmap
_audit_creation_date 2010-07-18T17:55:02-00:00
_audit_creation_method 'WinGX routine CIF_UPDATE'
_cell_angle_alpha 90
_cell_angle_beta 91.409(5)
_cell_angle_gamma 90
_cell_formula_units_Z 8
_cell_length_a 25.060(3)
_cell_length_b 8.2435(9)
_cell_length_c 23.260(3)
_cell_measurement_reflns_used 15429
_cell_measurement_temperature 298(2)
_cell_measurement_theta_max 25.35
_cell_measurement_theta_min 1.00
_cell_volume 4803.6(10)
_computing_cell_refinement 'HKL Scalepack (Otwinowski & Minor, 1997)'
_computing_data_collection 'Collect (Nonius BV, 1997-2000)'
_computing_data_reduction 'HKL Denzo, Scalepack (Otwinowski & Minor, 1997)'
_computing_molecular_graphics 'Rastop (Valadon, 2004)'
_computing_publication_material 'WinGX (Farrugia, 1999)'
_computing_structure_refinement 'SHELXL (Sheldrick, 2008)'
_computing_structure_solution 'SHELXS (Sheldrick, 2008)'
_diffrn_ambient_temperature 298(2)
_diffrn_detector_area_resol_mean 9
_diffrn_measured_fraction_theta_full 0.999
_diffrn_measured_fraction_theta_max 0.999
_diffrn_measurement_device_type KappaCCD
_diffrn_measurement_method 'CCD phi and omega scans'
_diffrn_radiation_monochromator graphite
_diffrn_radiation_type MoK\a
_diffrn_radiation_wavelength 0.71073
_diffrn_reflns_av_R_equivalents 0.0905
_diffrn_reflns_av_unetI/netI 0.0893
_diffrn_reflns_limit_h_max 29
_diffrn_reflns_limit_h_min -29
_diffrn_reflns_limit_k_max 7
_diffrn_reflns_limit_k_min -9
_diffrn_reflns_limit_l_max 27
_diffrn_reflns_limit_l_min -27
_diffrn_reflns_number 24472
_diffrn_reflns_theta_full 25
_diffrn_reflns_theta_max 25
_diffrn_reflns_theta_min 2.42
_exptl_absorpt_coefficient_mu 0.081
_exptl_absorpt_correction_T_max 0.9977
_exptl_absorpt_correction_T_min 0.9821
_exptl_absorpt_correction_type multi-scan
_exptl_absorpt_process_details 'HKL Scalepack (Otwinowski & Minor, 1997)'
_exptl_crystal_colour colorless
_exptl_crystal_density_diffrn 1.257
_exptl_crystal_density_method 'not measured'
_exptl_crystal_description rod
_exptl_crystal_F_000 1912
_exptl_crystal_size_max 0.26
_exptl_crystal_size_mid 0.12
_exptl_crystal_size_min 0.06
_refine_diff_density_max 0.2
_refine_diff_density_min -0.115
_refine_diff_density_rms 0.032
_refine_ls_extinction_method none
_refine_ls_goodness_of_fit_ref 0.939
_refine_ls_hydrogen_treatment refU
_refine_ls_matrix_type full
_refine_ls_number_parameters 626
_refine_ls_number_reflns 8447
_refine_ls_number_restraints 6
_refine_ls_restrained_S_all 0.939
_refine_ls_R_factor_all 0.1903
_refine_ls_R_factor_gt 0.0678
_refine_ls_shift/su_max 0
_refine_ls_shift/su_mean 0
_refine_ls_structure_factor_coef Fsqd
_refine_ls_weighting_details 'calc w=1/[\s^2^(Fo^2^)+(0.0712P)^2^+0.0000P] where P=(Fo^2^+2Fc^2^)/3'
_refine_ls_weighting_scheme calc
_refine_ls_wR_factor_gt 0.1355
_refine_ls_wR_factor_ref 0.163
_reflns_number_gt 3567
_reflns_number_total 8447
_reflns_threshold_expression >2\s(I)
_cod_data_source_file ol200532t_si_009.cif
_cod_data_source_block 5
_cod_depositor_comments
;

2019-01-16
Z value and formula fixed to values more according to usual
chemical conventions.                 miguel
;
_cod_original_formula_sum 'C58 H48 N6 O5'
_cod_original_formula_weight 909.02
_cod_original_formula_moiety '2(C23 H17 N3), 2(C6 H6 O2), H2 O'
_cod_original_formula_units_Z 4
_cod_original_sg_symbol_H-M 'P 21/c'
_cod_database_code 1502128

loop_
_space_group_symop_operation_xyz
'x, y, z'
'-x, y+1/2, -z+1/2'
'-x, -y, -z'
'x, -y-1/2, z-1/2'

loop_
_atom_site_label
_atom_site_type_symbol
_atom_site_fract_x
_atom_site_fract_y
_atom_site_fract_z
_atom_site_U_iso_or_equiv
_atom_site_adp_type
_atom_site_occupancy
_atom_site_symmetry_multiplicity
_atom_site_calc_flag
_atom_site_refinement_flags
C1 C 0.43213(14) 0.6965(5) 0.57590(18) 0.0888(11) Uani 1 1 d .
C2 C 0.43071(16) 0.7469(4) 0.63237(18) 0.0907(11) Uani 1 1 d .
C3 C 0.38292(16) 0.7562(4) 0.65788(16) 0.0873(11) Uani 1 1 d .
C4 C 0.33725(14) 0.7136(4) 0.62746(15) 0.0737(9) Uani 1 1 d .
C5 C 0.34114(13) 0.6586(3) 0.57166(14) 0.0579(8) Uani 1 1 d .
C6 C 0.29361(13) 0.6008(3) 0.53850(13) 0.0537(8) Uani 1 1 d .
C7 C 0.29885(12) 0.5098(3) 0.48854(13) 0.0587(8) Uani 1 1 d .
C8 C 0.25426(14) 0.4549(3) 0.45863(12) 0.0557(8) Uani 1 1 d U
C9 C 0.20470(13) 0.4962(3) 0.48038(13) 0.0566(8) Uani 1 1 d .
C10 C 0.20176(12) 0.5878(3) 0.53025(13) 0.0528(8) Uani 1 1 d .
C11 C 0.15025(13) 0.6330(3) 0.55539(14) 0.0547(8) Uani 1 1 d .
C12 C 0.14783(14) 0.7134(4) 0.60736(15) 0.0734(9) Uani 1 1 d .
C13 C 0.09941(17) 0.7502(4) 0.62959(16) 0.0888(11) Uani 1 1 d .
C14 C 0.05344(15) 0.7118(4) 0.59971(18) 0.0837(10) Uani 1 1 d .
C15 C 0.05900(14) 0.6338(4) 0.54809(17) 0.0805(10) Uani 1 1 d .
C16 C 0.26091(14) 0.3579(4) 0.40633(13) 0.0642(8) Uani 1 1 d U
C17 C 0.22275(14) 0.2967(4) 0.37337(14) 0.0642(9) Uani 1 1 d .
C18 C 0.22878(15) 0.1998(4) 0.32042(14) 0.0622(9) Uani 1 1 d .
C19 C 0.27812(16) 0.1571(4) 0.29999(15) 0.0741(9) Uani 1 1 d .
C20 C 0.28193(17) 0.0694(4) 0.24878(17) 0.0857(11) Uani 1 1 d .
C21 C 0.2364(2) 0.0259(4) 0.21844(16) 0.0903(12) Uani 1 1 d .
C22 C 0.18769(18) 0.0652(4) 0.23934(17) 0.0902(11) Uani 1 1 d .
C23 C 0.18333(15) 0.1521(4) 0.29004(16) 0.0757(10) Uani 1 1 d .
C24 C 0.43872(13) 0.1830(4) 0.55244(17) 0.0801(10) Uani 1 1 d .
C25 C 0.43631(15) 0.2613(4) 0.60428(16) 0.0792(10) Uani 1 1 d .
C26 C 0.38762(16) 0.2822(4) 0.62762(14) 0.0738(10) Uani 1 1 d .
C27 C 0.34321(13) 0.2239(4) 0.59920(14) 0.0624(9) Uani 1 1 d .
C28 C 0.34807(12) 0.1429(3) 0.54717(13) 0.0519(8) Uani 1 1 d .
C29 C 0.30054(12) 0.0755(3) 0.51588(12) 0.0483(7) Uani 1 1 d .
C30 C 0.30575(12) -0.0247(3) 0.46857(13) 0.0549(8) Uani 1 1 d .
C31 C 0.26112(13) -0.0817(3) 0.43870(13) 0.0539(8) Uani 1 1 d .
C32 C 0.21208(12) -0.0350(3) 0.45915(13) 0.0555(8) Uani 1 1 d .
C33 C 0.20929(12) 0.0643(4) 0.50733(13) 0.0517(7) Uani 1 1 d .
C34 C 0.15789(13) 0.1172(3) 0.53045(15) 0.0580(8) Uani 1 1 d .
C35 C 0.15471(13) 0.1931(4) 0.58313(15) 0.0694(9) Uani 1 1 d .
C36 C 0.10575(18) 0.2338(4) 0.60483(17) 0.0869(11) Uani 1 1 d .
C37 C 0.06103(16) 0.2007(5) 0.5728(2) 0.0920(12) Uani 1 1 d .
C38 C 0.06719(16) 0.1306(5) 0.5199(2) 0.0959(12) Uani 1 1 d .
C39 C 0.26761(13) -0.1845(3) 0.38743(12) 0.0601(8) Uani 1 1 d U
C40 C 0.23048(13) -0.2367(3) 0.35288(12) 0.0659(9) Uani 1 1 d U
C41 C 0.23608(15) -0.3360(3) 0.30086(13) 0.0610(8) Uani 1 1 d U
C42 C 0.28592(14) -0.3884(4) 0.28267(15) 0.0721(9) Uani 1 1 d .
C43 C 0.28950(16) -0.4817(4) 0.23323(16) 0.0812(10) Uani 1 1 d .
C44 C 0.24414(19) -0.5198(4) 0.20210(15) 0.0849(11) Uani 1 1 d .
C45 C 0.19530(17) -0.4722(4) 0.22032(15) 0.0844(11) Uani 1 1 d U
C46 C 0.19148(14) -0.3802(4) 0.26942(14) 0.0752(9) Uani 1 1 d U
C47 C 0.42905(13) 0.3515(4) 0.32889(16) 0.0741(10) Uani 1 1 d .
C48 C 0.42558(11) 0.2602(4) 0.37853(14) 0.0624(9) Uani 1 1 d .
C49 C 0.43300(11) 0.0956(4) 0.37546(14) 0.0636(8) Uani 1 1 d U
C50 C 0.44319(12) 0.0204(4) 0.32400(16) 0.0757(10) Uani 1 1 d .
C51 C 0.44664(14) 0.1135(5) 0.27559(16) 0.0909(12) Uani 1 1 d .
C52 C 0.43974(14) 0.2774(5) 0.27702(15) 0.0869(11) Uani 1 1 d .
C53 C 0.07043(13) 0.8998(6) 0.36305(17) 0.0896(11) Uani 1 1 d U
C54 C 0.07980(12) 0.7679(5) 0.39820(16) 0.0792(10) Uani 1 1 d .
C55 C 0.06818(13) 0.6112(6) 0.38048(18) 0.0838(11) Uani 1 1 d .
C56 C 0.04706(16) 0.5849(6) 0.3259(2) 0.1151(15) Uani 1 1 d .
C57 C 0.03852(17) 0.7181(8) 0.2900(2) 0.1274(17) Uani 1 1 d .
C58 C 0.04952(15) 0.8762(6) 0.30880(18) 0.1155(15) Uani 1 1 d U
H1 H 0.4648 0.6942 0.5578 0.107 Uiso 1 1 calc R
H2 H 0.462 0.774 0.6525 0.109 Uiso 1 1 calc R
H3 H 0.3809 0.7911 0.6958 0.105 Uiso 1 1 calc R
H4 H 0.3041 0.7219 0.6443 0.088 Uiso 1 1 calc R
H5AW H 0.4046 0.6501 0.4681 0.15 Uiso 1 1 d .
H5BW H 0.4275 0.7765 0.4256 0.15 Uiso 1 1 d .
H7 H 0.3327 0.486 0.4753 0.07 Uiso 1 1 calc R
H9 H 0.1736 0.4624 0.4614 0.068 Uiso 1 1 calc R
H12 H 0.1791 0.7424 0.6271 0.088 Uiso 1 1 calc R
H13 H 0.0977 0.8014 0.6651 0.107 Uiso 1 1 calc R
H14 H 0.02 0.7374 0.6137 0.1 Uiso 1 1 calc R
H15 H 0.0281 0.6065 0.5274 0.097 Uiso 1 1 calc R
H16 H 0.2958 0.3378 0.3955 0.077 Uiso 1 1 calc R
H17 H 0.188 0.3164 0.3846 0.077 Uiso 1 1 calc R
H19 H 0.309 0.1868 0.3204 0.089 Uiso 1 1 calc R
H1O H 0.4203 0.548 0.3621 0.156 Uiso 1 1 calc R
H20 H 0.3152 0.0405 0.2353 0.103 Uiso 1 1 calc R
H21 H 0.2388 -0.0299 0.1839 0.108 Uiso 1 1 calc R
H22 H 0.1569 0.0331 0.2193 0.108 Uiso 1 1 calc R
H23 H 0.1498 0.1783 0.3036 0.091 Uiso 1 1 calc R
H24 H 0.472 0.1699 0.5363 0.096 Uiso 1 1 calc R
H25 H 0.4671 0.2991 0.6229 0.095 Uiso 1 1 calc R
H26 H 0.3845 0.3356 0.6626 0.089 Uiso 1 1 calc R
H27 H 0.3097 0.2384 0.6147 0.075 Uiso 1 1 calc R
H2O H 0.4203 0.0505 0.4508 0.121 Uiso 1 1 calc R
H30 H 0.3396 -0.054 0.4567 0.066 Uiso 1 1 calc R
H32 H 0.1809 -0.0702 0.4406 0.067 Uiso 1 1 calc R
H35 H 0.1858 0.2169 0.6041 0.083 Uiso 1 1 calc R
H36 H 0.1034 0.2829 0.6407 0.104 Uiso 1 1 calc R
H37 H 0.0273 0.2248 0.5862 0.11 Uiso 1 1 calc R
H38 H 0.0366 0.1112 0.4975 0.115 Uiso 1 1 calc R
H39 H 0.3023 -0.2151 0.3791 0.072 Uiso 1 1 calc R
H3O H 0.0851 1.0621 0.4148 0.17 Uiso 1 1 calc R
H40 H 0.1958 -0.2079 0.362 0.079 Uiso 1 1 calc R
H42 H 0.3167 -0.3608 0.3037 0.087 Uiso 1 1 calc R
H43 H 0.3226 -0.5181 0.2213 0.097 Uiso 1 1 calc R
H44 H 0.2467 -0.5787 0.1682 0.102 Uiso 1 1 calc R
H45 H 0.1646 -0.5018 0.1996 0.101 Uiso 1 1 calc R
H46 H 0.158 -0.3474 0.2815 0.09 Uiso 1 1 calc R
H48 H 0.4183 0.3096 0.4134 0.075 Uiso 1 1 calc R
H4O H 0.0874 0.5149 0.4476 0.142 Uiso 1 1 calc R
H50 H 0.4476 -0.0915 0.3222 0.091 Uiso 1 1 calc R
H51 H 0.4539 0.0636 0.2408 0.109 Uiso 1 1 calc R
H52 H 0.4422 0.3387 0.2436 0.104 Uiso 1 1 calc R
H54 H 0.0944 0.7845 0.4349 0.095 Uiso 1 1 calc R
H56 H 0.0387 0.4806 0.3134 0.138 Uiso 1 1 calc R
H57 H 0.0252 0.7017 0.2528 0.153 Uiso 1 1 calc R
H58 H 0.0427 0.9642 0.2847 0.139 Uiso 1 1 calc R
N1 N 0.38796(12) 0.6505(3) 0.54591(11) 0.0743(8) Uani 1 1 d .
N2 N 0.24588(11) 0.6386(3) 0.55966(10) 0.0552(6) Uani 1 1 d .
N3 N 0.10540(11) 0.5947(3) 0.52574(11) 0.0682(7) Uani 1 1 d .
N4 N 0.39599(11) 0.1241(3) 0.52349(10) 0.0656(7) Uani 1 1 d .
N5 N 0.25304(10) 0.1185(3) 0.53571(9) 0.0519(6) Uani 1 1 d .
N6 N 0.11384(12) 0.0884(3) 0.49833(12) 0.0771(8) Uani 1 1 d .
O1 O 0.42304(12) 0.5158(3) 0.32892(10) 0.1043(8) Uani 1 1 d .
O2 O 0.43256(9) -0.0010(2) 0.42398(9) 0.0804(7) Uani 1 1 d U
O3 O 0.08108(12) 1.0581(4) 0.37969(11) 0.1132(9) Uani 1 1 d .
O4 O 0.07614(10) 0.4826(3) 0.41629(11) 0.0948(8) Uani 1 1 d .
O5 O 0.42244(10) 0.6613(2) 0.43123(10) 0.0999(8) Uani 1 1 d .

loop_
_atom_site_aniso_label
_atom_site_aniso_U_11
_atom_site_aniso_U_22
_atom_site_aniso_U_33
_atom_site_aniso_U_23
_atom_site_aniso_U_13
_atom_site_aniso_U_12
C1 0.050(3) 0.130(3) 0.087(3) -0.003(3) 0.009(2) -0.014(2)
C2 0.058(3) 0.122(3) 0.092(3) -0.011(2) -0.006(2) -0.012(2)
C3 0.064(3) 0.116(3) 0.081(3) -0.017(2) -0.006(2) -0.005(2)
C4 0.054(2) 0.093(2) 0.075(3) -0.011(2) 0.003(2) -0.0089(19)
C5 0.049(2) 0.065(2) 0.060(2) 0.0044(17) 0.0009(19) -0.0067(16)
C6 0.057(2) 0.0507(19) 0.053(2) 0.0091(16) -0.0002(18) -0.0043(16)
C7 0.053(2) 0.0594(19) 0.063(2) 0.0073(18) 0.0033(18) -0.0008(16)
C8 0.061(2) 0.0518(18) 0.0539(17) 0.0111(13) -0.0026(19) 0.0025(17)
C9 0.056(2) 0.0561(19) 0.057(2) 0.0014(17) -0.0073(17) -0.0034(16)
C10 0.055(2) 0.0478(18) 0.055(2) 0.0156(17) -0.0030(18) -0.0028(16)
C11 0.049(2) 0.0565(19) 0.058(2) 0.0063(17) 0.0000(18) -0.0019(16)
C12 0.058(3) 0.094(3) 0.067(2) -0.012(2) 0.000(2) -0.0042(19)
C13 0.065(3) 0.118(3) 0.084(3) -0.023(2) 0.005(2) 0.002(2)
C14 0.058(3) 0.102(3) 0.091(3) -0.008(2) 0.014(2) 0.002(2)
C15 0.050(3) 0.097(3) 0.095(3) -0.013(2) -0.006(2) -0.002(2)
C16 0.072(2) 0.061(2) 0.0597(18) 0.0062(14) 0.0044(19) 0.0005(18)
C17 0.071(3) 0.062(2) 0.059(2) 0.0103(18) 0.0050(19) 0.0036(18)
C18 0.073(3) 0.054(2) 0.060(2) 0.0073(18) 0.007(2) -0.0009(19)
C19 0.085(3) 0.069(2) 0.068(2) -0.002(2) 0.004(2) -0.008(2)
C20 0.103(3) 0.073(2) 0.082(3) -0.005(2) 0.025(3) -0.006(2)
C21 0.122(4) 0.078(3) 0.071(3) -0.013(2) 0.008(3) -0.006(3)
C22 0.106(4) 0.082(3) 0.082(3) -0.016(2) -0.011(3) -0.012(2)
C23 0.080(3) 0.071(2) 0.076(2) -0.001(2) -0.004(2) -0.001(2)
C24 0.045(2) 0.108(3) 0.087(3) -0.009(2) 0.003(2) -0.001(2)
C25 0.059(3) 0.100(3) 0.077(3) -0.011(2) -0.017(2) -0.005(2)
C26 0.067(3) 0.096(3) 0.058(2) -0.0083(19) -0.006(2) 0.001(2)
C27 0.054(2) 0.078(2) 0.055(2) 0.0002(18) 0.0044(18) 0.0003(18)
C28 0.049(2) 0.0538(18) 0.053(2) 0.0070(16) 0.0012(18) -0.0002(15)
C29 0.045(2) 0.0513(18) 0.0480(18) 0.0078(16) 0.0000(16) 0.0024(15)
C30 0.050(2) 0.0550(19) 0.059(2) 0.0011(17) 0.0012(17) 0.0036(16)
C31 0.056(2) 0.0485(18) 0.057(2) 0.0082(17) 0.0027(18) 0.0019(17)
C32 0.058(2) 0.0497(18) 0.059(2) 0.0036(17) -0.0086(18) -0.0058(16)
C33 0.041(2) 0.0532(18) 0.061(2) 0.0144(17) -0.0021(17) 0.0004(16)
C34 0.053(2) 0.0559(19) 0.065(2) 0.0112(17) -0.002(2) -0.0027(17)
C35 0.055(2) 0.079(2) 0.074(2) 0.008(2) 0.003(2) 0.0085(18)
C36 0.073(3) 0.095(3) 0.094(3) 0.000(2) 0.022(3) 0.015(2)
C37 0.052(3) 0.102(3) 0.124(4) -0.002(3) 0.021(3) 0.005(2)
C38 0.056(3) 0.098(3) 0.133(4) -0.009(3) 0.000(3) -0.001(2)
C39 0.063(2) 0.0553(19) 0.062(2) 0.0021(17) -0.0016(15) -0.0008(16)
C40 0.065(2) 0.069(2) 0.0637(19) 0.0008(14) -0.0026(15) -0.0028(17)
C41 0.073(2) 0.0516(19) 0.0585(18) 0.0102(13) 0.001(2) 0.0025(18)
C42 0.073(3) 0.067(2) 0.076(2) 0.002(2) 0.004(2) -0.0047(19)
C43 0.091(3) 0.076(2) 0.077(3) -0.012(2) 0.020(2) 0.004(2)
C44 0.108(3) 0.077(2) 0.070(3) -0.010(2) 0.007(3) 0.001(3)
C45 0.098(3) 0.083(3) 0.072(2) -0.0075(17) -0.014(2) 0.001(2)
C46 0.079(2) 0.071(2) 0.075(2) -0.0035(16) -0.007(2) 0.007(2)
C47 0.077(3) 0.072(3) 0.073(3) -0.008(2) -0.008(2) 0.009(2)
C48 0.055(2) 0.071(2) 0.062(2) -0.0106(19) 0.0002(17) 0.0021(17)
C49 0.050(2) 0.074(3) 0.067(2) -0.0101(15) 0.0057(17) -0.0040(18)
C50 0.081(3) 0.075(2) 0.071(2) -0.013(2) -0.007(2) 0.0098(19)
C51 0.108(3) 0.100(3) 0.064(3) -0.023(2) -0.017(2) 0.017(3)
C52 0.100(3) 0.097(3) 0.063(3) -0.006(2) -0.009(2) 0.012(2)
C53 0.060(3) 0.127(3) 0.082(2) -0.001(3) 0.0000(19) -0.008(3)
C54 0.048(2) 0.110(3) 0.080(3) 0.004(3) -0.0027(19) -0.004(2)
C55 0.056(2) 0.112(4) 0.084(3) -0.014(3) 0.000(2) -0.017(2)
C56 0.100(3) 0.163(5) 0.082(3) -0.021(3) -0.001(3) -0.042(3)
C57 0.100(4) 0.199(6) 0.082(3) 0.002(4) -0.010(3) -0.042(4)
C58 0.089(3) 0.173(5) 0.083(2) 0.025(3) -0.018(2) -0.023(3)
N1 0.057(2) 0.098(2) 0.0687(18) 0.0063(16) 0.0043(18) -0.0108(16)
N2 0.0508(17) 0.0584(15) 0.0564(16) 0.0083(12) -0.0005(15) -0.0030(14)
N3 0.0488(18) 0.0777(18) 0.0777(19) -0.0064(15) -0.0072(17) -0.0026(15)
N4 0.0471(18) 0.0828(19) 0.0667(17) -0.0056(14) 0.0003(16) -0.0021(15)
N5 0.0455(16) 0.0558(15) 0.0543(15) 0.0102(12) 0.0025(14) 0.0014(13)
N6 0.0476(18) 0.0821(19) 0.102(2) -0.0044(16) 0.0020(19) -0.0004(16)
O1 0.145(2) 0.0854(19) 0.0821(17) 0.0040(14) -0.0003(17) 0.0126(17)
O2 0.0918(17) 0.0696(15) 0.0809(15) -0.0036(11) 0.0243(14) 0.0030(12)
O3 0.114(2) 0.116(2) 0.110(2) 0.0148(18) -0.003(2) -0.0113(18)
O4 0.088(2) 0.0956(19) 0.100(2) -0.0200(16) -0.0113(16) -0.0149(15)
O5 0.133(2) 0.0768(15) 0.0918(16) -0.0110(13) 0.0411(15) -0.0185(14)

loop_
_atom_type_symbol
_atom_type_description
_atom_type_scat_dispersion_real
_atom_type_scat_dispersion_imag
_atom_type_scat_source
C C 0.0033 0.0016 'International Tables Vol C Tables 4.2.6.8 and 6.1.1.4'
H H 0 0 'International Tables Vol C Tables 4.2.6.8 and 6.1.1.4'
N N 0.0061 0.0033 'International Tables Vol C Tables 4.2.6.8 and 6.1.1.4'
O O 0.0106 0.006 'International Tables Vol C Tables 4.2.6.8 and 6.1.1.4'

loop_
_geom_angle_atom_site_label_1
_geom_angle_atom_site_label_2
_geom_angle_atom_site_label_3
_geom_angle
C1 C2 H2 120.7
C2 C1 H1 118.7
C2 C3 C4 119.6(4)
C2 C3 H3 120.2
C3 C2 C1 118.6(4)
C3 C2 H2 120.7
C3 C4 C5 119.3(3)
C3 C4 H4 120.3
C4 C3 H3 120.2
C4 C5 C6 121.4(3)
C5 C4 H4 120.3
C5 N1 C1 118.3(3)
C6 C7 H7 119.8
C6 N2 C10 117.9(3)
C7 C6 C5 121.1(3)
C7 C8 C16 119.3(3)
C7 C8 C9 117.0(3)
C8 C16 H16 116.7
C8 C7 C6 120.4(3)
C8 C7 H7 119.8
C8 C9 H9 119.9
C9 C10 C11 122.2(3)
C9 C8 C16 123.6(3)
C10 C9 C8 120.2(3)
C10 C9 H9 119.9
C11 C12 H12 120.1
C12 C11 C10 121.7(3)
C12 C13 C14 120.1(4)
C12 C13 H13 119.9
C13 C12 C11 119.8(3)
C13 C12 H12 120.1
C13 C14 C15 116.8(3)
C13 C14 H14 121.6
C14 C13 H13 119.9
C14 C15 H15 117.8
C15 C14 H14 121.6
C15 N3 C11 118.3(3)
C16 C17 C18 127.3(3)
C16 C17 H17 116.3
C17 C16 C8 126.7(3)
C17 C16 H16 116.7
C18 C17 H17 116.3
C18 C19 C20 120.4(3)
C18 C19 H19 119.8
C18 C23 C22 120.0(3)
C18 C23 H23 120
C19 C18 C17 122.3(3)
C19 C18 C23 119.0(3)
C19 C20 H20 120
C20 C19 H19 119.8
C20 C21 H21 120.2
C21 C20 C19 119.9(4)
C21 C20 H20 120
C21 C22 C23 121.1(4)
C21 C22 H22 119.5
C22 C21 C20 119.6(4)
C22 C21 H21 120.2
C22 C23 H23 120
C23 C18 C17 118.7(3)
C23 C22 H22 119.5
C24 C25 H25 121
C24 N4 C28 117.6(3)
C25 C24 H24 118
C25 C26 C27 119.4(3)
C25 C26 H26 120.3
C26 C25 C24 118.1(3)
C26 C25 H25 121
C26 C27 C28 120.1(3)
C26 C27 H27 119.9
C27 C26 H26 120.3
C27 C28 C29 121.3(3)
C28 C27 H27 119.9
C29 C30 H30 119.6
C29 N5 C33 117.8(3)
C30 C29 C28 121.4(3)
C30 C31 C39 119.8(3)
C31 C30 C29 120.7(3)
C31 C30 H30 119.6
C31 C32 C33 120.2(3)
C31 C32 H32 119.9
C31 C39 H39 116.4
C32 C31 C30 116.5(3)
C32 C31 C39 123.7(3)
C32 C33 C34 122.0(3)
C33 C32 H32 119.9
C34 C35 H35 119.8
C35 C34 C33 121.9(3)
C35 C36 H36 120.7
C36 C35 C34 120.4(3)
C36 C35 H35 119.8
C36 C37 C38 117.9(4)
C36 C37 H37 121.1
C37 C36 C35 118.6(4)
C37 C36 H36 120.7
C37 C38 H38 117.7
C38 C37 H37 121.1
C38 N6 C34 117.6(3)
C39 C40 C41 128.1(3)
C39 C40 H40 116
C40 C39 C31 127.1(3)
C40 C39 H39 116.4
C41 C40 H40 116
C41 C42 H42 120
C41 C46 C45 121.1(3)
C41 C46 H46 119.4
C42 C41 C40 121.7(3)
C42 C43 H43 120.2
C43 C42 C41 119.9(3)
C43 C42 H42 120
C43 C44 H44 119.7
C44 C43 C42 119.7(3)
C44 C43 H43 120.2
C44 C45 C46 119.9(4)
C44 C45 H45 120.1
C45 C44 C43 120.7(4)
C45 C44 H44 119.7
C45 C46 H46 119.4
C46 C41 C40 119.6(3)
C46 C41 C42 118.7(3)
C46 C45 H45 120.1
C47 C48 H48 120.6
C47 C52 H52 120.5
C47 O1 H1O 109.5
C48 C47 C52 120.4(3)
C48 C49 C50 121.3(3)
C48 C49 O2 121.6(3)
C49 C48 C47 118.9(3)
C49 C48 H48 120.6
C49 C50 H50 120.7
C49 O2 H2O 109.5
C50 C49 O2 117.1(3)
C50 C51 H51 119.1
C51 C50 C49 118.7(3)
C51 C50 H50 120.7
C51 C52 C47 119.1(3)
C51 C52 H52 120.5
C52 C51 C50 121.7(3)
C52 C51 H51 119.1
C53 C54 C55 121.9(4)
C53 C54 H54 119.1
C53 C58 C57 119.3(5)
C53 C58 H58 120.4
C53 O3 H3O 109.5
C54 C53 O3 123.3(4)
C55 C54 H54 119.1
C55 C56 C57 118.5(5)
C55 C56 H56 120.8
C55 O4 H4O 109.5
C56 C55 C54 119.6(4)
C56 C57 C58 121.4(4)
C56 C57 H57 119.3
C57 C56 H56 120.8
C57 C58 H58 120.4
C58 C53 C54 119.4(5)
C58 C53 O3 117.3(5)
C58 C57 H57 119.3
H5BW O5 H5AW 105.92
N1 C1 C2 122.5(3)
N1 C1 H1 118.7
N1 C5 C4 121.5(3)
N1 C5 C6 117.1(3)
N2 C10 C11 115.6(3)
N2 C10 C9 122.1(3)
N2 C6 C5 116.5(3)
N2 C6 C7 122.3(3)
N3 C11 C10 117.8(3)
N3 C11 C12 120.6(3)
N3 C15 C14 124.5(3)
N3 C15 H15 117.8
N4 C24 C25 124.1(3)
N4 C24 H24 118
N4 C28 C27 120.7(3)
N4 C28 C29 118.0(3)
N5 C29 C28 116.2(3)
N5 C29 C30 122.3(3)
N5 C33 C32 122.4(3)
N5 C33 C34 115.6(3)
N6 C34 C33 117.4(3)
N6 C34 C35 120.7(3)
N6 C38 C37 124.6(4)
N6 C38 H38 117.7
O1 C47 C48 122.1(3)
O1 C47 C52 117.5(4)
O4 C55 C54 121.2(4)
O4 C55 C56 119.2(4)

loop_
_geom_bond_atom_site_label_1
_geom_bond_atom_site_label_2
_geom_bond_distance
C1 C2 1.379(4)
C1 H1 0.93
C2 H2 0.93
C3 C2 1.352(4)
C3 H3 0.93
C4 C3 1.376(4)
C4 H4 0.93
C5 C4 1.380(4)
C5 C6 1.482(4)
C5 N1 1.332(3)
C6 C7 1.392(4)
C7 C8 1.378(4)
C7 H7 0.93
C9 C8 1.395(4)
C9 H9 0.93
C10 C11 1.478(4)
C10 C9 1.387(4)
C10 N2 1.352(3)
C11 C12 1.381(4)
C11 N3 1.342(3)
C12 C13 1.365(4)
C12 H12 0.93
C13 H13 0.93
C14 C13 1.368(4)
C14 H14 0.93
C15 C14 1.372(4)
C15 H15 0.93
C16 C17 1.312(4)
C16 C8 1.469(4)
C16 H16 0.93
C17 H17 0.93
C18 C17 1.479(4)
C18 C19 1.381(4)
C18 C23 1.383(4)
C19 C20 1.399(4)
C19 H19 0.93
C20 H20 0.93
C21 C20 1.375(5)
C21 H21 0.93
C22 C21 1.363(4)
C22 H22 0.93
C23 C22 1.386(4)
C23 H23 0.93
C24 C25 1.371(4)
C24 H24 0.93
C25 C26 1.359(4)
C25 H25 0.93
C26 H26 0.93
C27 C26 1.368(4)
C27 H27 0.93
C28 C27 1.390(4)
C28 N4 1.342(3)
C29 C28 1.488(4)
C29 C30 1.385(4)
C30 H30 0.93
C31 C30 1.384(4)
C31 C32 1.383(4)
C31 C39 1.475(4)
C32 H32 0.93
C33 C32 1.391(4)
C33 C34 1.474(4)
C34 C35 1.380(4)
C34 N6 1.339(3)
C35 C36 1.380(4)
C35 H35 0.93
C36 H36 0.93
C37 C36 1.358(5)
C37 C38 1.370(5)
C37 H37 0.93
C38 H38 0.93
C39 H39 0.93
C40 C39 1.288(4)
C40 C41 1.471(4)
C40 H40 0.93
C41 C42 1.397(4)
C41 C46 1.370(4)
C42 C43 1.388(4)
C42 H42 0.93
C43 H43 0.93
C44 C43 1.369(4)
C44 C45 1.363(4)
C44 H44 0.93
C45 H45 0.93
C46 C45 1.376(4)
C46 H46 0.93
C47 C52 1.384(4)
C48 C47 1.383(4)
C48 H48 0.93
C49 C48 1.372(4)
C49 C50 1.378(4)
C50 C51 1.367(4)
C50 H50 0.93
C51 H51 0.93
C52 C51 1.363(4)
C52 H52 0.93
C53 C58 1.368(5)
C54 C53 1.377(5)
C54 H54 0.93
C55 C54 1.385(5)
C55 C56 1.381(5)
C56 C57 1.393(6)
C56 H56 0.93
C57 H57 0.93
C58 C57 1.400(6)
C58 H58 0.93
N1 C1 1.348(4)
N2 C6 1.341(3)
N3 C15 1.325(4)
N4 C24 1.342(4)
N5 C29 1.335(3)
N5 C33 1.342(3)
N6 C38 1.330(4)
O1 C47 1.363(4)
O1 H1O 0.82
O2 C49 1.382(3)
O2 H2O 0.82
O3 C53 1.385(4)
O3 H3O 0.82
O4 C55 1.360(4)
O4 H4O 0.82
O5 H5AW 0.981
O5 H5BW 0.968
